data_4000013
loop_
_publ_author_name
'Tougait, Olivier'
'Ibers, James A.'

_publ_section_title
;
 Synthesis and Characterization of Three New Rare-Earth Titanium
 Oxyselenides: Ln~3.67~Ti~2~O~3~Se~6~ (Ln = Ce, Nd, Sm)
;
_journal_coden_ASTM CMATEX
_journal_issue 9
_journal_name_full 'Chemistry of Materials'
_journal_page_first 2653
_journal_page_last 2658
_journal_paper_doi 10.1021/cm000203m
_journal_volume 12
_journal_year 2000
_chemical_formula_sum 'O3 Se6 Sm3.67 Ti2'
_chemical_formula_weight 1171.98
_space_group_IT_number 12
_symmetry_cell_setting monoclinic
_symmetry_space_group_name_Hall '-C 2y'
_symmetry_space_group_name_H-M 'C 1 2/m 1'
_atom_sites_solution_hydrogens geom
_atom_sites_solution_primary direct
_atom_sites_solution_secondary difmap
_audit_creation_method SHELXL-97
_cell_angle_alpha 90.00
_cell_angle_beta 90.26(3)
_cell_angle_gamma 90.00
_cell_formula_units_Z 4
_cell_length_a 27.961(6)
_cell_length_b 3.7827(8)
_cell_length_c 11.128(2)
_cell_measurement_reflns_used 3583
_cell_measurement_temperature 153(2)
_cell_measurement_theta_max 27.997
_cell_measurement_theta_min 2.334
_cell_volume 1177.0(4)
_computing_cell_refinement 'SMART version 5.054 (Bruker, 1999)'
_computing_data_collection 'SMART version 5.054 (Bruker, 1999)'
_computing_data_reduction 'SAINT-Plus version 6.01 (Bruker, 1999)'
_computing_molecular_graphics 'SHELXTL-97 (Sheldrick, 1997)'
_computing_publication_material 'SHELXTL-97 (Sheldrick, 1997)'
_computing_structure_refinement 'SHELXL-97 (Sheldrick, 1997)'
_computing_structure_solution 'SHELXS-97 (Sheldrick, 1990)'
_diffrn_ambient_temperature 153(2)
_diffrn_detector_area_resol_mean ?
_diffrn_measured_fraction_theta_full 0.981
_diffrn_measured_fraction_theta_max 0.981
_diffrn_measurement_device_type 'Bruker Smart 1000 CCD'
_diffrn_measurement_method \w
_diffrn_radiation_monochromator graphite
_diffrn_radiation_source 'standard-focus sealed tube'
_diffrn_radiation_type MoK\a
_diffrn_radiation_wavelength 0.71073
_diffrn_reflns_av_R_equivalents 0.0243
_diffrn_reflns_av_sigmaI/netI 0.0245
_diffrn_reflns_limit_h_max 35
_diffrn_reflns_limit_h_min -36
_diffrn_reflns_limit_k_max 4
_diffrn_reflns_limit_k_min -4
_diffrn_reflns_limit_l_max 14
_diffrn_reflns_limit_l_min -14
_diffrn_reflns_number 5380
_diffrn_reflns_theta_full 27.95
_diffrn_reflns_theta_max 27.95
_diffrn_reflns_theta_min 1.46
_diffrn_standards_decay_% <2
_diffrn_standards_interval_count ?
_diffrn_standards_interval_time ?
_diffrn_standards_number ?
_exptl_absorpt_coefficient_mu 37.920
_exptl_absorpt_correction_T_max 0.6802
_exptl_absorpt_correction_T_min 0.0887
_exptl_absorpt_correction_type numerical
_exptl_absorpt_process_details 'face indexed (Sheldrick, 1997)'
_exptl_crystal_colour black
_exptl_crystal_density_diffrn 6.614
_exptl_crystal_density_meas ?
_exptl_crystal_density_method 'not measured'
_exptl_crystal_description needle
_exptl_crystal_F_000 2003
_exptl_crystal_size_max 0.490
_exptl_crystal_size_mid 0.020
_exptl_crystal_size_min 0.010
_refine_diff_density_max 3.006
_refine_diff_density_min -1.796
_refine_diff_density_rms 0.422
_refine_ls_extinction_coef 0.00003(3)
_refine_ls_extinction_expression Fc^*^=kFc[1+0.001xFc^2^\l^3^/sin(2\q)]^-1/4^
_refine_ls_extinction_method SHELXL
_refine_ls_goodness_of_fit_ref 0.998
_refine_ls_hydrogen_treatment mixed
_refine_ls_matrix_type full
_refine_ls_number_parameters 95
_refine_ls_number_reflns 1589
_refine_ls_number_restraints 0
_refine_ls_restrained_S_all 0.998
_refine_ls_R_factor_all 0.0294
_refine_ls_R_factor_gt 0.0253
_refine_ls_shift/su_max 0.001
_refine_ls_shift/su_mean 0.000
_refine_ls_structure_factor_coef Fsqd
_refine_ls_weighting_details 'w = 1/[\s^2^(Fo^2^)+(0.04Fo^2^)^2^]'
_refine_ls_weighting_scheme calc
_refine_ls_wR_factor_gt 0.0594
_refine_ls_wR_factor_ref 0.0607
_reflns_number_gt 1412
_reflns_number_total 1589
_reflns_threshold_expression >2sigma(I)
_cod_data_source_file cm000203m.cif
_cod_data_source_block Sm3.67Ti2O3Se6
_cod_original_sg_symbol_H-M 'C 2/m'
_cod_database_code 4000013

loop_
_symmetry_equiv_pos_as_xyz
'x, y, z'
'-x, y, -z'
'x+1/2, y+1/2, z'
'-x+1/2, y+1/2, -z'
'-x, -y, -z'
'x, -y, z'
'-x+1/2, -y+1/2, -z'
'x+1/2, -y+1/2, z'

loop_
_atom_site_label
_atom_site_type_symbol
_atom_site_fract_x
_atom_site_fract_y
_atom_site_fract_z
_atom_site_U_iso_or_equiv
_atom_site_adp_type
_atom_site_occupancy
_atom_site_symmetry_multiplicity
_atom_site_calc_flag
_atom_site_refinement_flags
_atom_site_disorder_assembly
_atom_site_disorder_group
Sm1 Sm 0.054997(14) 0.0000 0.73108(4) 0.00686(11) Uani 1 2 d S . .
Sm2 Sm 0.197995(14) 0.0000 0.57585(4) 0.00821(12) Uani 1 2 d S . .
Sm3 Sm 0.564355(14) 0.0000 0.23088(4) 0.00723(11) Uani 1 2 d S . .
Sm4 Sm 0.32766(3) 0.0000 0.04469(6) 0.0186(2) Uani 0.6434(19) 2 d SP . .
Se1 Se 0.06437(3) 0.0000 0.45885(7) 0.00721(17) Uani 1 2 d S . .
Se2 Se 0.13977(3) 0.0000 0.12668(8) 0.00964(18) Uani 1 2 d S . .
Se3 Se 0.33852(3) 0.0000 0.61954(7) 0.00752(17) Uani 1 2 d S . .
Se4 Se 0.36295(3) 0.0000 0.29072(7) 0.00826(17) Uani 1 2 d S . .
Se5 Se 0.43750(3) 0.0000 0.04954(7) 0.00787(17) Uani 1 2 d S . .
Se6 Se 0.75615(3) 0.0000 0.15254(7) 0.01156(18) Uani 1 2 d S . .
Ti1 Ti 0.21121(5) 0.0000 0.27003(13) 0.0114(3) Uani 1 2 d S . .
Ti2 Ti 0.0000 0.5000 0.5000 0.0090(4) Uani 1 4 d S . .
Ti3 Ti 0.0000 0.0000 0.0000 0.0165(5) Uani 1 4 d S . .
O1 O 0.02149(19) 0.0000 0.1655(5) 0.0080(11) Uani 1 2 d S . .
O2 O 0.25260(19) 0.0000 0.4029(5) 0.0073(11) Uani 1 2 d S . .
O3 O 0.48534(19) 0.0000 0.3323(5) 0.0054(10) Uani 1 2 d S . .

loop_
_atom_site_aniso_label
_atom_site_aniso_U_11
_atom_site_aniso_U_22
_atom_site_aniso_U_33
_atom_site_aniso_U_23
_atom_site_aniso_U_13
_atom_site_aniso_U_12
Sm1 0.0077(2) 0.0056(2) 0.0073(2) 0.000 0.00060(15) 0.000
Sm2 0.0103(2) 0.0057(2) 0.0087(2) 0.000 0.00164(16) 0.000
Sm3 0.0076(2) 0.0060(2) 0.0081(2) 0.000 0.00043(16) 0.000
Sm4 0.0097(4) 0.0374(5) 0.0086(4) 0.000 0.0003(3) 0.000
Se1 0.0078(4) 0.0066(4) 0.0073(4) 0.000 0.0004(3) 0.000
Se2 0.0075(4) 0.0097(4) 0.0117(4) 0.000 -0.0013(3) 0.000
Se3 0.0069(4) 0.0069(4) 0.0088(4) 0.000 -0.0003(3) 0.000
Se4 0.0081(4) 0.0067(4) 0.0100(4) 0.000 0.0013(3) 0.000
Se5 0.0089(4) 0.0080(4) 0.0067(4) 0.000 -0.0001(3) 0.000
Se6 0.0162(4) 0.0067(4) 0.0118(4) 0.000 0.0041(3) 0.000
Ti1 0.0094(7) 0.0167(8) 0.0082(7) 0.000 -0.0021(6) 0.000
Ti2 0.0087(10) 0.0118(10) 0.0064(9) 0.000 -0.0006(8) 0.000
Ti3 0.0099(10) 0.0339(13) 0.0057(10) 0.000 -0.0016(8) 0.000
O1 0.006(3) 0.009(3) 0.008(3) 0.000 -0.003(2) 0.000
O2 0.009(3) 0.008(3) 0.005(3) 0.000 -0.006(2) 0.000
O3 0.007(3) 0.003(2) 0.006(3) 0.000 0.000(2) 0.000

loop_
_atom_type_symbol
_atom_type_description
_atom_type_scat_dispersion_real
_atom_type_scat_dispersion_imag
_atom_type_scat_source
O O 0.0106 0.0060 'International Tables Vol C Tables 4.2.6.8 and 6.1.1.4'
Ti Ti 0.2776 0.4457 'International Tables Vol C Tables 4.2.6.8 and 6.1.1.4'
Se Se -0.0929 2.2259 'International Tables Vol C Tables 4.2.6.8 and 6.1.1.4'
Sm Sm -0.1638 3.4418 'International Tables Vol C Tables 4.2.6.8 and 6.1.1.4'

loop_
_geom_angle_atom_site_label_1
_geom_angle_atom_site_label_2
_geom_angle_atom_site_label_3
_geom_angle
_geom_angle_site_symmetry_1
_geom_angle_site_symmetry_3
_geom_angle_publ_flag
O3 Sm1 O3 109.9(2) 7_546 7_556 ?
O3 Sm1 O1 73.47(14) 7_546 5_556 ?
O3 Sm1 O1 73.47(14) 7_556 5_556 ?
O3 Sm1 Se4 150.26(13) 7_546 7_556 ?
O3 Sm1 Se4 80.26(11) 7_556 7_556 ?
O1 Sm1 Se4 135.75(5) 5_556 7_556 ?
O3 Sm1 Se4 80.26(11) 7_546 7_546 ?
O3 Sm1 Se4 150.26(13) 7_556 7_546 ?
O1 Sm1 Se4 135.75(5) 5_556 7_546 ?
Se4 Sm1 Se4 78.66(3) 7_556 7_546 ?
O3 Sm1 Se1 74.94(13) 7_546 . ?
O3 Sm1 Se1 74.94(13) 7_556 . ?
O1 Sm1 Se1 123.42(13) 5_556 . ?
Se4 Sm1 Se1 81.33(3) 7_556 . ?
Se4 Sm1 Se1 81.33(3) 7_546 . ?
O3 Sm1 Se5 140.56(13) 7_546 7_556 ?
O3 Sm1 Se5 76.81(12) 7_556 7_556 ?
O1 Sm1 Se5 71.56(10) 5_556 7_556 ?
Se4 Sm1 Se5 68.12(3) 7_556 7_556 ?
Se4 Sm1 Se5 113.71(3) 7_546 7_556 ?
Se1 Sm1 Se5 141.242(14) . 7_556 ?
O3 Sm1 Se5 76.81(12) 7_546 7_546 ?
O3 Sm1 Se5 140.56(13) 7_556 7_546 ?
O1 Sm1 Se5 71.56(10) 5_556 7_546 ?
Se4 Sm1 Se5 113.71(3) 7_556 7_546 ?
Se4 Sm1 Se5 68.12(3) 7_546 7_546 ?
Se1 Sm1 Se5 141.242(14) . 7_546 ?
Se5 Sm1 Se5 75.35(3) 7_556 7_546 ?
O3 Sm1 Ti3 92.69(13) 7_546 1_556 ?
O3 Sm1 Ti3 92.69(13) 7_556 1_556 ?
O1 Sm1 Ti3 34.38(12) 5_556 1_556 ?
Se4 Sm1 Ti3 115.23(3) 7_556 1_556 ?
Se4 Sm1 Ti3 115.23(3) 7_546 1_556 ?
Se1 Sm1 Ti3 157.80(2) . 1_556 ?
Se5 Sm1 Ti3 47.872(16) 7_556 1_556 ?
Se5 Sm1 Ti3 47.872(16) 7_546 1_556 ?
O3 Sm1 Ti2 29.62(12) 7_546 1_545 ?
O3 Sm1 Ti2 90.32(11) 7_556 1_545 ?
O1 Sm1 Ti2 87.91(11) 5_556 1_545 ?
Se4 Sm1 Ti2 127.70(3) 7_556 1_545 ?
Se4 Sm1 Ti2 86.21(2) 7_546 1_545 ?
Se1 Sm1 Ti2 46.792(16) . 1_545 ?
Se5 Sm1 Ti2 158.09(2) 7_556 1_545 ?
Se5 Sm1 Ti2 105.92(2) 7_546 1_545 ?
Ti3 Sm1 Ti2 116.532(15) 1_556 1_545 ?
O3 Sm1 Ti2 90.32(11) 7_546 . ?
O3 Sm1 Ti2 29.62(12) 7_556 . ?
O1 Sm1 Ti2 87.91(11) 5_556 . ?
Se4 Sm1 Ti2 86.21(2) 7_556 . ?
Se4 Sm1 Ti2 127.70(3) 7_546 . ?
Se1 Sm1 Ti2 46.792(16) . . ?
Se5 Sm1 Ti2 105.92(2) 7_556 . ?
Se5 Sm1 Ti2 158.09(2) 7_546 . ?
Ti3 Sm1 Ti2 116.532(15) 1_556 . ?
Ti2 Sm1 Ti2 64.627(19) 1_545 . ?
O3 Sm1 Sm1 35.07(11) 7_546 1_545 ?
O3 Sm1 Sm1 144.93(11) 7_556 1_545 ?
O1 Sm1 Sm1 90.0 5_556 1_545 ?
Se4 Sm1 Sm1 129.331(13) 7_556 1_545 ?
Se4 Sm1 Sm1 50.669(13) 7_546 1_545 ?
Se1 Sm1 Sm1 90.0 . 1_545 ?
Se5 Sm1 Sm1 127.676(13) 7_556 1_545 ?
Se5 Sm1 Sm1 52.324(13) 7_546 1_545 ?
Ti3 Sm1 Sm1 90.0 1_556 1_545 ?
Ti2 Sm1 Sm1 57.686(10) 1_545 1_545 ?
Ti2 Sm1 Sm1 122.314(10) . 1_545 ?
O2 Sm2 O2 107.0(2) 7_556 7_546 ?
O2 Sm2 O2 73.30(15) 7_556 . ?
O2 Sm2 O2 73.30(15) 7_546 . ?
O2 Sm2 Se4 143.57(13) 7_556 7_546 ?
O2 Sm2 Se4 76.96(12) 7_546 7_546 ?
O2 Sm2 Se4 139.01(3) . 7_546 ?
O2 Sm2 Se4 76.96(12) 7_556 7_556 ?
O2 Sm2 Se4 143.57(13) 7_546 7_556 ?
O2 Sm2 Se4 139.01(3) . 7_556 ?
Se4 Sm2 Se4 79.72(3) 7_546 7_556 ?
O2 Sm2 Se3 139.77(13) 7_556 7_546 ?
O2 Sm2 Se3 76.58(11) 7_546 7_546 ?
O2 Sm2 Se3 69.52(9) . 7_546 ?
Se4 Sm2 Se3 76.66(3) 7_546 7_546 ?
Se4 Sm2 Se3 124.28(3) 7_556 7_546 ?
O2 Sm2 Se3 76.58(11) 7_556 7_556 ?
O2 Sm2 Se3 139.77(13) 7_546 7_556 ?
O2 Sm2 Se3 69.52(9) . 7_556 ?
Se4 Sm2 Se3 124.28(3) 7_546 7_556 ?
Se4 Sm2 Se3 76.66(2) 7_556 7_556 ?
Se3 Sm2 Se3 76.53(3) 7_546 7_556 ?
O2 Sm2 Se6 71.36(12) 7_556 5_656 ?
O2 Sm2 Se6 71.36(12) 7_546 5_656 ?
O2 Sm2 Se6 118.64(12) . 5_656 ?
Se4 Sm2 Se6 76.14(3) 7_546 5_656 ?
Se4 Sm2 Se6 76.14(3) 7_556 5_656 ?
Se3 Sm2 Se6 141.683(14) 7_546 5_656 ?
Se3 Sm2 Se6 141.683(14) 7_556 5_656 ?
O2 Sm2 Ti1 91.94(13) 7_556 . ?
O2 Sm2 Ti1 91.94(13) 7_546 . ?
O2 Sm2 Ti1 32.14(12) . . ?
Se4 Sm2 Ti1 124.41(3) 7_546 . ?
Se4 Sm2 Ti1 124.41(3) 7_556 . ?
Se3 Sm2 Ti1 47.92(2) 7_546 . ?
Se3 Sm2 Ti1 47.92(2) 7_556 . ?
Se6 Sm2 Ti1 150.78(3) 5_656 . ?
O2 Sm2 Ti1 27.91(11) 7_556 7_556 ?
O2 Sm2 Ti1 87.82(10) 7_546 7_556 ?
O2 Sm2 Ti1 86.20(10) . 7_556 ?
Se4 Sm2 Ti1 120.35(3) 7_546 7_556 ?
Se4 Sm2 Ti1 80.27(3) 7_556 7_556 ?
Se3 Sm2 Ti1 153.97(3) 7_546 7_556 ?
Se3 Sm2 Ti1 104.30(3) 7_556 7_556 ?
Se6 Sm2 Ti1 44.57(3) 5_656 7_556 ?
Ti1 Sm2 Ti1 113.26(3) . 7_556 ?
O2 Sm2 Ti1 87.82(10) 7_556 7_546 ?
O2 Sm2 Ti1 27.91(11) 7_546 7_546 ?
O2 Sm2 Ti1 86.20(10) . 7_546 ?
Se4 Sm2 Ti1 80.27(3) 7_546 7_546 ?
Se4 Sm2 Ti1 120.35(3) 7_556 7_546 ?
Se3 Sm2 Ti1 104.30(3) 7_546 7_546 ?
Se3 Sm2 Ti1 153.97(3) 7_556 7_546 ?
Se6 Sm2 Ti1 44.57(3) 5_656 7_546 ?
Ti1 Sm2 Ti1 113.26(3) . 7_546 ?
Ti1 Sm2 Ti1 63.48(3) 7_556 7_546 ?
O2 Sm2 Sm2 36.52(10) 7_556 1_565 ?
O2 Sm2 Sm2 143.48(10) 7_546 1_565 ?
O2 Sm2 Sm2 90.0 . 1_565 ?
Se4 Sm2 Sm2 129.860(15) 7_546 1_565 ?
Se4 Sm2 Sm2 50.140(15) 7_556 1_565 ?
Se3 Sm2 Sm2 128.265(14) 7_546 1_565 ?
Se3 Sm2 Sm2 51.735(14) 7_556 1_565 ?
Se6 Sm2 Sm2 90.0 5_656 1_565 ?
Ti1 Sm2 Sm2 90.0 . 1_565 ?
Ti1 Sm2 Sm2 58.258(15) 7_556 1_565 ?
Ti1 Sm2 Sm2 121.742(15) 7_546 1_565 ?
O1 Sm3 O1 107.0(2) 3_545 3 ?
O1 Sm3 O3 71.80(14) 3_545 . ?
O1 Sm3 O3 71.80(14) 3 . ?
O1 Sm3 Se2 136.87(13) 3_545 3 ?
O1 Sm3 Se2 74.77(12) 3 3 ?
O3 Sm3 Se2 141.853(15) . 3 ?
O1 Sm3 Se2 74.77(12) 3_545 3_545 ?
O1 Sm3 Se2 136.87(13) 3 3_545 ?
O3 Sm3 Se2 141.853(15) . 3_545 ?
Se2 Sm3 Se2 76.23(3) 3 3_545 ?
O1 Sm3 Se5 71.63(13) 3_545 5_655 ?
O1 Sm3 Se5 71.63(13) 3 5_655 ?
O3 Sm3 Se5 116.32(12) . 5_655 ?
Se2 Sm3 Se5 68.28(3) 3 5_655 ?
Se2 Sm3 Se5 68.28(3) 3_545 5_655 ?
O1 Sm3 Se1 136.60(14) 3_545 3 ?
O1 Sm3 Se1 76.44(12) 3 3 ?
O3 Sm3 Se1 68.46(10) . 3 ?
Se2 Sm3 Se1 86.38(3) 3 3 ?
Se2 Sm3 Se1 132.43(3) 3_545 3 ?
Se5 Sm3 Se1 143.283(12) 5_655 3 ?
O1 Sm3 Se1 76.44(12) 3_545 3_545 ?
O1 Sm3 Se1 136.60(14) 3 3_545 ?
O3 Sm3 Se1 68.46(10) . 3_545 ?
Se2 Sm3 Se1 132.43(3) 3 3_545 ?
Se2 Sm3 Se1 86.38(3) 3_545 3_545 ?
Se5 Sm3 Se1 143.283(12) 5_655 3_545 ?
Se1 Sm3 Se1 73.41(2) 3 3_545 ?
O1 Sm3 Se3 126.49(10) 3_545 5_656 ?
O1 Sm3 Se3 126.49(10) 3 5_656 ?
O3 Sm3 Se3 121.41(12) . 5_656 ?
Se2 Sm3 Se3 67.07(2) 3 5_656 ?
Se2 Sm3 Se3 67.07(2) 3_545 5_656 ?
Se5 Sm3 Se3 122.27(3) 5_655 5_656 ?
Se1 Sm3 Se3 65.36(3) 3 5_656 ?
Se1 Sm3 Se3 65.36(3) 3_545 5_656 ?
O1 Sm3 Ti2 90.07(13) 3_545 3_545 ?
O1 Sm3 Ti2 90.07(13) 3 3_545 ?
O3 Sm3 Ti2 31.80(12) . 3_545 ?
Se2 Sm3 Ti2 132.92(2) 3 3_545 ?
Se2 Sm3 Ti2 132.92(2) 3_545 3_545 ?
Se5 Sm3 Ti2 148.12(2) 5_655 3_545 ?
Se1 Sm3 Ti2 46.559(16) 3 3_545 ?
Se1 Sm3 Ti2 46.559(16) 3_545 3_545 ?
Se3 Sm3 Ti2 89.62(3) 5_656 3_545 ?
O1 Sm3 Ti3 28.20(12) 3_545 3_545 ?
O1 Sm3 Ti3 87.15(11) 3 3_545 ?
O3 Sm3 Ti3 83.31(10) . 3_545 ?
Se2 Sm3 Ti3 112.99(2) 3 3_545 ?
Se2 Sm3 Ti3 75.65(2) 3_545 3_545 ?
Se5 Sm3 Ti3 44.897(17) 5_655 3_545 ?
Se1 Sm3 Ti3 150.53(2) 3 3_545 ?
Se1 Sm3 Ti3 104.62(2) 3_545 3_545 ?
Se3 Sm3 Ti3 141.660(16) 5_656 3_545 ?
Ti2 Sm3 Ti3 110.352(16) 3_545 3_545 ?
O1 Sm3 Ti3 87.15(11) 3_545 3 ?
O1 Sm3 Ti3 28.20(12) 3 3 ?
O3 Sm3 Ti3 83.31(10) . 3 ?
Se2 Sm3 Ti3 75.65(2) 3 3 ?
Se2 Sm3 Ti3 112.99(2) 3_545 3 ?
Se5 Sm3 Ti3 44.897(17) 5_655 3 ?
Se1 Sm3 Ti3 104.62(2) 3 3 ?
Se1 Sm3 Ti3 150.53(2) 3_545 3 ?
Se3 Sm3 Ti3 141.660(16) 5_656 3 ?
Ti2 Sm3 Ti3 110.352(16) 3_545 3 ?
Ti3 Sm3 Ti3 62.286(19) 3_545 3 ?
Se2 Sm4 Se2 83.56(4) 7_545 7 ?
Se2 Sm4 Se4 121.62(3) 7_545 . ?
Se2 Sm4 Se4 121.62(3) 7 . ?
Se2 Sm4 Se6 93.73(3) 7_545 3_445 ?
Se2 Sm4 Se6 154.60(4) 7 3_445 ?
Se4 Sm4 Se6 81.23(3) . 3_445 ?
Se2 Sm4 Se6 154.60(4) 7_545 3_455 ?
Se2 Sm4 Se6 93.73(3) 7 3_455 ?
Se4 Sm4 Se6 81.23(3) . 3_455 ?
Se6 Sm4 Se6 77.97(3) 3_445 3_455 ?
Se2 Sm4 Se5 71.82(3) 7_545 . ?
Se2 Sm4 Se5 71.82(3) 7 . ?
Se4 Sm4 Se5 69.41(4) . . ?
Se6 Sm4 Se5 131.29(2) 3_445 . ?
Se6 Sm4 Se5 131.29(2) 3_455 . ?
Se2 Sm4 Se6 77.04(3) 7_545 5_655 ?
Se2 Sm4 Se6 77.04(3) 7 5_655 ?
Se4 Sm4 Se6 152.83(4) . 5_655 ?
Se6 Sm4 Se6 77.74(3) 3_445 5_655 ?
Se6 Sm4 Se6 77.74(3) 3_455 5_655 ?
Se5 Sm4 Se6 137.76(4) . 5_655 ?
Se2 Sm4 Sm4 131.778(18) 7_545 1_565 ?
Se2 Sm4 Sm4 48.222(18) 7 1_565 ?
Se4 Sm4 Sm4 90.0 . 1_565 ?
Se6 Sm4 Sm4 128.986(16) 3_445 1_565 ?
Se6 Sm4 Sm4 51.015(16) 3_455 1_565 ?
Se5 Sm4 Sm4 90.0 . 1_565 ?
Se6 Sm4 Sm4 90.0 5_655 1_565 ?
Se2 Sm4 Sm4 48.222(18) 7_545 1_545 ?
Se2 Sm4 Sm4 131.778(18) 7 1_545 ?
Se4 Sm4 Sm4 90.0 . 1_545 ?
Se6 Sm4 Sm4 51.015(16) 3_445 1_545 ?
Se6 Sm4 Sm4 128.985(16) 3_455 1_545 ?
Se5 Sm4 Sm4 90.0 . 1_545 ?
Se6 Sm4 Sm4 90.0 5_655 1_545 ?
Sm4 Sm4 Sm4 180.00(4) 1_565 1_545 ?
Ti2 Se1 Ti2 90.98(3) 1_545 . ?
Ti2 Se1 Sm1 76.49(3) 1_545 . ?
Ti2 Se1 Sm1 76.49(3) . . ?
Ti2 Se1 Sm3 73.41(2) 1_545 3_445 ?
Ti2 Se1 Sm3 124.54(3) . 3_445 ?
Sm1 Se1 Sm3 143.007(13) . 3_445 ?
Ti2 Se1 Sm3 124.54(3) 1_545 3_455 ?
Ti2 Se1 Sm3 73.41(2) . 3_455 ?
Sm1 Se1 Sm3 143.007(13) . 3_455 ?
Sm3 Se1 Sm3 73.41(2) 3_445 3_455 ?
Ti1 Se2 Sm4 99.64(4) . 7_545 ?
Ti1 Se2 Sm4 99.64(4) . 7 ?
Sm4 Se2 Sm4 83.56(4) 7_545 7 ?
Ti1 Se2 Sm3 107.56(4) . 3_445 ?
Sm4 Se2 Sm3 93.80(3) 7_545 3_445 ?
Sm4 Se2 Sm3 152.72(4) 7 3_445 ?
Ti1 Se2 Sm3 107.56(4) . 3_455 ?
Sm4 Se2 Sm3 152.72(4) 7_545 3_455 ?
Sm4 Se2 Sm3 93.80(3) 7 3_455 ?
Sm3 Se2 Sm3 76.23(3) 3_445 3_455 ?
Ti1 Se3 Ti1 90.96(6) 7_546 7_556 ?
Ti1 Se3 Sm2 73.38(3) 7_546 7_546 ?
Ti1 Se3 Sm2 126.66(4) 7_556 7_546 ?
Ti1 Se3 Sm2 126.66(4) 7_546 7_556 ?
Ti1 Se3 Sm2 73.38(3) 7_556 7_556 ?
Sm2 Se3 Sm2 76.53(3) 7_546 7_556 ?
Ti1 Se3 Sm3 101.88(4) 7_546 5_656 ?
Ti1 Se3 Sm3 101.88(4) 7_556 5_656 ?
Sm2 Se3 Sm3 130.91(2) 7_546 5_656 ?
Sm2 Se3 Sm3 130.91(2) 7_556 5_656 ?
Sm4 Se4 Sm2 106.24(3) . 7_546 ?
Sm4 Se4 Sm2 106.24(3) . 7_556 ?
Sm2 Se4 Sm2 79.72(3) 7_546 7_556 ?
Sm4 Se4 Sm1 100.44(3) . 7_556 ?
Sm2 Se4 Sm1 153.26(3) 7_546 7_556 ?
Sm2 Se4 Sm1 94.62(2) 7_556 7_556 ?
Sm4 Se4 Sm1 100.44(3) . 7_546 ?
Sm2 Se4 Sm1 94.62(2) 7_546 7_546 ?
Sm2 Se4 Sm1 153.26(3) 7_556 7_546 ?
Sm1 Se4 Sm1 78.66(3) 7_556 7_546 ?
Ti3 Se5 Ti3 91.74(3) 3 3_545 ?
Ti3 Se5 Sm4 131.327(18) 3 . ?
Ti3 Se5 Sm4 131.327(18) 3_545 . ?
Ti3 Se5 Sm1 71.56(2) 3 7_556 ?
Ti3 Se5 Sm1 124.13(3) 3_545 7_556 ?
Sm4 Se5 Sm1 94.48(3) . 7_556 ?
Ti3 Se5 Sm1 124.13(3) 3 7_546 ?
Ti3 Se5 Sm1 71.56(2) 3_545 7_546 ?
Sm4 Se5 Sm1 94.48(3) . 7_546 ?
Sm1 Se5 Sm1 75.35(3) 7_556 7_546 ?
Ti3 Se5 Sm3 78.40(3) 3 5_655 ?
Ti3 Se5 Sm3 78.40(3) 3_545 5_655 ?
Sm4 Se5 Sm3 88.30(4) . 5_655 ?
Sm1 Se5 Sm3 142.147(13) 7_556 5_655 ?
Sm1 Se5 Sm3 142.147(13) 7_546 5_655 ?
Ti1 Se6 Ti1 92.28(6) 3 3_545 ?
Ti1 Se6 Sm4 93.80(3) 3 3 ?
Ti1 Se6 Sm4 166.81(4) 3_545 3 ?
Ti1 Se6 Sm4 166.81(4) 3 3_545 ?
Ti1 Se6 Sm4 93.80(3) 3_545 3_545 ?
Sm4 Se6 Sm4 77.97(3) 3 3_545 ?
Ti1 Se6 Sm4 89.48(4) 3 5_655 ?
Ti1 Se6 Sm4 89.48(4) 3_545 5_655 ?
Sm4 Se6 Sm4 102.26(3) 3 5_655 ?
Sm4 Se6 Sm4 102.26(3) 3_545 5_655 ?
Ti1 Se6 Sm2 74.14(4) 3 5_656 ?
Ti1 Se6 Sm2 74.14(4) 3_545 5_656 ?
Sm4 Se6 Sm2 96.31(3) 3 5_656 ?
Sm4 Se6 Sm2 96.31(3) 3_545 5_656 ?
Sm4 Se6 Sm2 156.01(4) 5_655 5_656 ?
O2 Ti1 Se2 166.60(19) . . ?
O2 Ti1 Se6 95.61(12) . 3_445 ?
Se2 Ti1 Se6 93.66(5) . 3_445 ?
O2 Ti1 Se6 95.61(12) . 3_455 ?
Se2 Ti1 Se6 93.66(5) . 3_455 ?
Se6 Ti1 Se6 92.28(6) 3_445 3_455 ?
O2 Ti1 Se3 87.57(12) . 7_546 ?
Se2 Ti1 Se3 83.05(4) . 7_546 ?
Se6 Ti1 Se3 88.29(3) 3_445 7_546 ?
Se6 Ti1 Se3 176.69(7) 3_455 7_546 ?
O2 Ti1 Se3 87.57(12) . 7_556 ?
Se2 Ti1 Se3 83.05(4) . 7_556 ?
Se6 Ti1 Se3 176.69(7) 3_445 7_556 ?
Se6 Ti1 Se3 88.29(3) 3_455 7_556 ?
Se3 Ti1 Se3 90.96(6) 7_546 7_556 ?
O2 Ti1 Sm2 44.34(17) . . ?
Se2 Ti1 Sm2 122.26(6) . . ?
Se6 Ti1 Sm2 123.32(4) 3_445 . ?
Se6 Ti1 Sm2 123.32(4) 3_455 . ?
Se3 Ti1 Sm2 58.70(3) 7_546 . ?
Se3 Ti1 Sm2 58.70(3) 7_556 . ?
O2 Ti1 Sm2 36.02(8) . 7_556 ?
Se2 Ti1 Sm2 147.963(17) . 7_556 ?
Se6 Ti1 Sm2 106.16(5) 3_445 7_556 ?
Se6 Ti1 Sm2 61.29(3) 3_455 7_556 ?
Se3 Ti1 Sm2 121.65(5) 7_546 7_556 ?
Se3 Ti1 Sm2 76.96(3) 7_556 7_556 ?
Sm2 Ti1 Sm2 66.74(3) . 7_556 ?
O2 Ti1 Sm2 36.02(8) . 7_546 ?
Se2 Ti1 Sm2 147.962(17) . 7_546 ?
Se6 Ti1 Sm2 61.29(3) 3_445 7_546 ?
Se6 Ti1 Sm2 106.16(5) 3_455 7_546 ?
Se3 Ti1 Sm2 76.96(3) 7_546 7_546 ?
Se3 Ti1 Sm2 121.65(5) 7_556 7_546 ?
Sm2 Ti1 Sm2 66.74(3) . 7_546 ?
Sm2 Ti1 Sm2 63.48(3) 7_556 7_546 ?
O3 Ti2 O3 180.000(1) 3_455 7_556 ?
O3 Ti2 Se1 91.48(11) 3_455 5_556 ?
O3 Ti2 Se1 88.52(11) 7_556 5_556 ?
O3 Ti2 Se1 88.52(11) 3_455 1_565 ?
O3 Ti2 Se1 91.48(11) 7_556 1_565 ?
Se1 Ti2 Se1 180.00(2) 5_556 1_565 ?
O3 Ti2 Se1 88.52(11) 3_455 . ?
O3 Ti2 Se1 91.48(11) 7_556 . ?
Se1 Ti2 Se1 89.02(3) 5_556 . ?
Se1 Ti2 Se1 90.98(3) 1_565 . ?
O3 Ti2 Se1 91.48(11) 3_455 5_566 ?
O3 Ti2 Se1 88.52(11) 7_556 5_566 ?
Se1 Ti2 Se1 90.98(3) 5_556 5_566 ?
Se1 Ti2 Se1 89.02(3) 1_565 5_566 ?
Se1 Ti2 Se1 180.00(4) . 5_566 ?
O3 Ti2 Sm3 136.67(16) 3_455 7_556 ?
O3 Ti2 Sm3 43.33(16) 7_556 7_556 ?
Se1 Ti2 Sm3 60.03(2) 5_556 7_556 ?
Se1 Ti2 Sm3 119.97(2) 1_565 7_556 ?
Se1 Ti2 Sm3 119.97(2) . 7_556 ?
Se1 Ti2 Sm3 60.03(2) 5_566 7_556 ?
O3 Ti2 Sm3 43.33(16) 3_455 3_455 ?
O3 Ti2 Sm3 136.67(16) 7_556 3_455 ?
Se1 Ti2 Sm3 119.97(2) 5_556 3_455 ?
Se1 Ti2 Sm3 60.03(2) 1_565 3_455 ?
Se1 Ti2 Sm3 60.03(2) . 3_455 ?
Se1 Ti2 Sm3 119.97(2) 5_566 3_455 ?
Sm3 Ti2 Sm3 180.0 7_556 3_455 ?
O3 Ti2 Sm1 36.75(7) 3_455 5_556 ?
O3 Ti2 Sm1 143.25(7) 7_556 5_556 ?
Se1 Ti2 Sm1 56.72(2) 5_556 5_556 ?
Se1 Ti2 Sm1 123.28(2) 1_565 5_556 ?
Se1 Ti2 Sm1 77.67(2) . 5_556 ?
Se1 Ti2 Sm1 102.33(2) 5_566 5_556 ?
Sm3 Ti2 Sm1 113.474(15) 7_556 5_556 ?
Sm3 Ti2 Sm1 66.526(15) 3_455 5_556 ?
O3 Ti2 Sm1 143.25(7) 3_455 1_565 ?
O3 Ti2 Sm1 36.75(7) 7_556 1_565 ?
Se1 Ti2 Sm1 123.29(2) 5_556 1_565 ?
Se1 Ti2 Sm1 56.71(2) 1_565 1_565 ?
Se1 Ti2 Sm1 102.33(2) . 1_565 ?
Se1 Ti2 Sm1 77.67(2) 5_566 1_565 ?
Sm3 Ti2 Sm1 66.526(15) 7_556 1_565 ?
Sm3 Ti2 Sm1 113.474(15) 3_455 1_565 ?
Sm1 Ti2 Sm1 180.0 5_556 1_565 ?
O3 Ti2 Sm1 36.75(7) 3_455 5_566 ?
O3 Ti2 Sm1 143.25(7) 7_556 5_566 ?
Se1 Ti2 Sm1 102.33(2) 5_556 5_566 ?
Se1 Ti2 Sm1 77.67(2) 1_565 5_566 ?
Se1 Ti2 Sm1 123.28(2) . 5_566 ?
Se1 Ti2 Sm1 56.72(2) 5_566 5_566 ?
Sm3 Ti2 Sm1 113.474(15) 7_556 5_566 ?
Sm3 Ti2 Sm1 66.526(15) 3_455 5_566 ?
Sm1 Ti2 Sm1 64.627(19) 5_556 5_566 ?
Sm1 Ti2 Sm1 115.373(19) 1_565 5_566 ?
O3 Ti2 Sm1 143.25(7) 3_455 . ?
O3 Ti2 Sm1 36.75(7) 7_556 . ?
Se1 Ti2 Sm1 77.67(2) 5_556 . ?
Se1 Ti2 Sm1 102.33(2) 1_565 . ?
Se1 Ti2 Sm1 56.72(2) . . ?
Se1 Ti2 Sm1 123.28(2) 5_566 . ?
Sm3 Ti2 Sm1 66.526(15) 7_556 . ?
Sm3 Ti2 Sm1 113.474(15) 3_455 . ?
Sm1 Ti2 Sm1 115.373(19) 5_556 . ?
Sm1 Ti2 Sm1 64.627(19) 1_565 . ?
Sm1 Ti2 Sm1 180.0 5_566 . ?
O1 Ti3 O1 180.0(3) 5 . ?
O1 Ti3 Se5 90.24(11) 5 7 ?
O1 Ti3 Se5 89.76(11) . 7 ?
O1 Ti3 Se5 90.24(11) 5 7_545 ?
O1 Ti3 Se5 89.76(11) . 7_545 ?
Se5 Ti3 Se5 91.74(3) 7 7_545 ?
O1 Ti3 Se5 89.76(11) 5 3_445 ?
O1 Ti3 Se5 90.24(11) . 3_445 ?
Se5 Ti3 Se5 180.00(4) 7 3_445 ?
Se5 Ti3 Se5 88.26(3) 7_545 3_445 ?
O1 Ti3 Se5 89.76(11) 5 3_455 ?
O1 Ti3 Se5 90.24(11) . 3_455 ?
Se5 Ti3 Se5 88.26(3) 7 3_455 ?
Se5 Ti3 Se5 180.00(4) 7_545 3_455 ?
Se5 Ti3 Se5 91.74(3) 3_445 3_455 ?
O1 Ti3 Sm1 134.76(16) 5 5_556 ?
O1 Ti3 Sm1 45.24(16) . 5_556 ?
Se5 Ti3 Sm1 119.43(2) 7 5_556 ?
Se5 Ti3 Sm1 119.43(2) 7_545 5_556 ?
Se5 Ti3 Sm1 60.57(2) 3_445 5_556 ?
Se5 Ti3 Sm1 60.57(2) 3_455 5_556 ?
O1 Ti3 Sm1 45.24(16) 5 1_554 ?
O1 Ti3 Sm1 134.76(16) . 1_554 ?
Se5 Ti3 Sm1 60.57(2) 7 1_554 ?
Se5 Ti3 Sm1 60.57(2) 7_545 1_554 ?
Se5 Ti3 Sm1 119.43(2) 3_445 1_554 ?
Se5 Ti3 Sm1 119.43(2) 3_455 1_554 ?
Sm1 Ti3 Sm1 180.000(12) 5_556 1_554 ?
O1 Ti3 Sm3 35.07(7) 5 7_545 ?
O1 Ti3 Sm3 144.93(7) . 7_545 ?
Se5 Ti3 Sm3 123.29(2) 7 7_545 ?
Se5 Ti3 Sm3 78.84(2) 7_545 7_545 ?
Se5 Ti3 Sm3 56.71(2) 3_445 7_545 ?
Se5 Ti3 Sm3 101.16(2) 3_455 7_545 ?
Sm1 Ti3 Sm3 113.496(15) 5_556 7_545 ?
Sm1 Ti3 Sm3 66.504(15) 1_554 7_545 ?
O1 Ti3 Sm3 144.93(7) 5 3_455 ?
O1 Ti3 Sm3 35.07(7) . 3_455 ?
Se5 Ti3 Sm3 56.71(2) 7 3_455 ?
Se5 Ti3 Sm3 101.16(2) 7_545 3_455 ?
Se5 Ti3 Sm3 123.29(2) 3_445 3_455 ?
Se5 Ti3 Sm3 78.84(2) 3_455 3_455 ?
Sm1 Ti3 Sm3 66.504(15) 5_556 3_455 ?
Sm1 Ti3 Sm3 113.496(15) 1_554 3_455 ?
Sm3 Ti3 Sm3 180.000(14) 7_545 3_455 ?
O1 Ti3 Sm3 35.07(7) 5 7 ?
O1 Ti3 Sm3 144.93(7) . 7 ?
Se5 Ti3 Sm3 78.84(2) 7 7 ?
Se5 Ti3 Sm3 123.29(2) 7_545 7 ?
Se5 Ti3 Sm3 101.16(2) 3_445 7 ?
Se5 Ti3 Sm3 56.71(2) 3_455 7 ?
Sm1 Ti3 Sm3 113.496(15) 5_556 7 ?
Sm1 Ti3 Sm3 66.504(15) 1_554 7 ?
Sm3 Ti3 Sm3 62.286(19) 7_545 7 ?
Sm3 Ti3 Sm3 117.714(19) 3_455 7 ?
O1 Ti3 Sm3 144.93(7) 5 3_445 ?
O1 Ti3 Sm3 35.07(7) . 3_445 ?
Se5 Ti3 Sm3 101.16(2) 7 3_445 ?
Se5 Ti3 Sm3 56.71(2) 7_545 3_445 ?
Se5 Ti3 Sm3 78.84(2) 3_445 3_445 ?
Se5 Ti3 Sm3 123.29(2) 3_455 3_445 ?
Sm1 Ti3 Sm3 66.504(15) 5_556 3_445 ?
Sm1 Ti3 Sm3 113.496(15) 1_554 3_445 ?
Sm3 Ti3 Sm3 117.714(19) 7_545 3_445 ?
Sm3 Ti3 Sm3 62.286(19) 3_455 3_445 ?
Sm3 Ti3 Sm3 180.000(11) 7 3_445 ?
Ti3 O1 Sm3 116.73(15) . 3_455 ?
Ti3 O1 Sm3 116.73(15) . 3_445 ?
Sm3 O1 Sm3 107.0(2) 3_455 3_445 ?
Ti3 O1 Sm1 100.4(2) . 5_556 ?
Sm3 O1 Sm1 107.55(16) 3_455 5_556 ?
Sm3 O1 Sm1 107.55(16) 3_445 5_556 ?
Ti1 O2 Sm2 116.07(15) . 7_556 ?
Ti1 O2 Sm2 116.07(15) . 7_546 ?
Sm2 O2 Sm2 107.0(2) 7_556 7_546 ?
Ti1 O2 Sm2 103.5(2) . . ?
Sm2 O2 Sm2 106.70(15) 7_556 . ?
Sm2 O2 Sm2 106.70(15) 7_546 . ?
Ti2 O3 Sm1 113.63(15) 3_545 7_546 ?
Ti2 O3 Sm1 113.63(15) 3_545 7_556 ?
Sm1 O3 Sm1 109.9(2) 7_546 7_556 ?
Ti2 O3 Sm3 104.9(2) 3_545 . ?
Sm1 O3 Sm3 107.16(15) 7_546 . ?
Sm1 O3 Sm3 107.16(15) 7_556 . ?

loop_
_geom_bond_atom_site_label_1
_geom_bond_atom_site_label_2
_geom_bond_distance
_geom_bond_site_symmetry_2
_geom_bond_publ_flag
Sm1 O3 2.311(3) 7_546 ?
Sm1 O3 2.311(3) 7_556 ?
Sm1 O1 2.433(5) 5_556 ?
Sm1 Se4 2.9842(8) 7_556 ?
Sm1 Se4 2.9842(8) 7_546 ?
Sm1 Se1 3.0419(11) . ?
Sm1 Se5 3.0945(8) 7_556 ?
Sm1 Se5 3.0945(8) 7_546 ?
Sm1 Ti3 3.3707(10) 1_556 ?
Sm1 Ti2 3.5382(8) 1_545 ?
Sm1 Ti2 3.5382(8) . ?
Sm1 Sm1 3.7827(8) 1_545 ?
Sm2 O2 2.353(3) 7_556 ?
Sm2 O2 2.353(3) 7_546 ?
Sm2 O2 2.462(5) . ?
Sm2 Se4 2.9510(9) 7_546 ?
Sm2 Se4 2.9510(9) 7_556 ?
Sm2 Se3 3.0540(9) 7_546 ?
Sm2 Se3 3.0540(9) 7_556 ?
Sm2 Se6 3.2778(12) 5_656 ?
Sm2 Ti1 3.4247(17) . ?
Sm2 Ti1 3.5951(15) 7_556 ?
Sm2 Ti1 3.5951(15) 7_546 ?
Sm2 Sm2 3.7827(8) 1_565 ?
Sm3 O1 2.353(3) 3_545 ?
Sm3 O1 2.353(3) 3 ?
Sm3 O3 2.485(5) . ?
Sm3 Se2 3.0643(9) 3 ?
Sm3 Se2 3.0643(9) 3_545 ?
Sm3 Se5 3.1207(10) 5_655 ?
Sm3 Se1 3.1643(8) 3 ?
Sm3 Se1 3.1643(8) 3_545 ?
Sm3 Se3 3.1788(12) 5_656 ?
Sm3 Ti2 3.5008(10) 3_545 ?
Sm3 Ti3 3.6571(9) 3_545 ?
Sm3 Ti3 3.6571(9) 3 ?
Sm4 Se2 2.8388(10) 7_545 ?
Sm4 Se2 2.8388(10) 7 ?
Sm4 Se4 2.9059(13) . ?
Sm4 Se6 3.0063(10) 3_445 ?
Sm4 Se6 3.0063(10) 3_455 ?
Sm4 Se5 3.0714(12) . ?
Sm4 Se6 3.2036(15) 5_655 ?
Sm4 Sm4 3.7827(8) 1_565 ?
Sm4 Sm4 3.7827(8) 1_545 ?
Se1 Ti2 2.6522(7) 1_545 ?
Se1 Ti2 2.6522(7) . ?
Se1 Sm3 3.1643(8) 3_445 ?
Se1 Sm3 3.1643(8) 3_455 ?
Se2 Ti1 2.5508(18) . ?
Se2 Sm4 2.8388(10) 7_545 ?
Se2 Sm4 2.8388(10) 7 ?
Se2 Sm3 3.0643(9) 3_445 ?
Se2 Sm3 3.0643(9) 3_455 ?
Se3 Ti1 2.6526(13) 7_546 ?
Se3 Ti1 2.6526(13) 7_556 ?
Se3 Sm2 3.0540(9) 7_546 ?
Se3 Sm2 3.0540(9) 7_556 ?
Se3 Sm3 3.1788(12) 5_656 ?
Se4 Sm2 2.9510(9) 7_546 ?
Se4 Sm2 2.9510(9) 7_556 ?
Se4 Sm1 2.9842(8) 7_556 ?
Se4 Sm1 2.9842(8) 7_546 ?
Se5 Ti3 2.6351(7) 3 ?
Se5 Ti3 2.6351(7) 3_545 ?
Se5 Sm1 3.0945(8) 7_556 ?
Se5 Sm1 3.0945(8) 7_546 ?
Se5 Sm3 3.1207(10) 5_655 ?
Se6 Ti1 2.6230(12) 3 ?
Se6 Ti1 2.6230(13) 3_545 ?
Se6 Sm4 3.0063(10) 3 ?
Se6 Sm4 3.0063(10) 3_545 ?
Se6 Sm4 3.2036(15) 5_655 ?
Se6 Sm2 3.2778(12) 5_656 ?
Ti1 O2 1.874(5) . ?
Ti1 Se6 2.6230(12) 3_445 ?
Ti1 Se6 2.6230(13) 3_455 ?
Ti1 Se3 2.6526(13) 7_546 ?
Ti1 Se3 2.6526(13) 7_556 ?
Ti1 Sm2 3.5951(15) 7_556 ?
Ti1 Sm2 3.5951(15) 7_546 ?
Ti2 O3 1.909(5) 3_455 ?
Ti2 O3 1.909(5) 7_556 ?
Ti2 Se1 2.6522(7) 5_556 ?
Ti2 Se1 2.6522(7) 1_565 ?
Ti2 Se1 2.6522(7) 5_566 ?
Ti2 Sm3 3.5008(11) 7_556 ?
Ti2 Sm3 3.5008(10) 3_455 ?
Ti2 Sm1 3.5382(8) 5_556 ?
Ti2 Sm1 3.5382(8) 1_565 ?
Ti2 Sm1 3.5382(8) 5_566 ?
Ti3 O1 1.935(5) 5 ?
Ti3 O1 1.935(5) . ?
Ti3 Se5 2.6351(7) 7 ?
Ti3 Se5 2.6351(7) 7_545 ?
Ti3 Se5 2.6351(7) 3_445 ?
Ti3 Se5 2.6351(7) 3_455 ?
Ti3 Sm1 3.3707(10) 5_556 ?
Ti3 Sm1 3.3707(10) 1_554 ?
Ti3 Sm3 3.6571(9) 7_545 ?
Ti3 Sm3 3.6571(9) 3_455 ?
Ti3 Sm3 3.6571(9) 7 ?
Ti3 Sm3 3.6571(9) 3_445 ?
O1 Sm3 2.353(3) 3_455 ?
O1 Sm3 2.353(3) 3_445 ?
O1 Sm1 2.433(5) 5_556 ?
O2 Sm2 2.353(3) 7_556 ?
O2 Sm2 2.353(3) 7_546 ?
O3 Ti2 1.909(5) 3_545 ?
O3 Sm1 2.311(3) 7_546 ?
O3 Sm1 2.311(3) 7_556 ?
